data_1545849
loop_
_publ_author_name
'Dubey, Ritesh'
'Mir, Niyaz A.'
'Desiraju, Gautam R.'

_publ_section_title
;
 Quaternary cocrystals: combinatorial synthetic strategies based on
 long-range synthon Aufbau modules (LSAM)
;
_journal_issue 2
_journal_name_full IUCrJ
_journal_page_first 102
_journal_page_last 107
_journal_paper_doi 10.1107/S2052252515023957
_journal_volume 3
_journal_year 2016
_chemical_formula_sum 'C24 H23 N2 O2'
_chemical_formula_weight 371.44
_chemical_name_systematic
;
 ?
;
_space_group_crystal_system triclinic
_space_group_IT_number 2
_space_group_name_Hall '-P 1'
_space_group_name_H-M_alt 'P -1'
_symmetry_space_group_name_Hall '-P 1'
_symmetry_space_group_name_H-M 'P -1'
_atom_sites_solution_hydrogens geom
_audit_creation_method SHELXL-2013
_cell_angle_alpha 109.665(8)
_cell_angle_beta 94.353(7)
_cell_angle_gamma 90.742(7)
_cell_formula_units_Z 2
_cell_length_a 8.971(4)
_cell_length_b 10.078(4)
_cell_length_c 11.666(5)
_cell_measurement_temperature 293(2)
_cell_volume 989.5(7)
_computing_structure_refinement 'SHELXL-2013 (Sheldrick, 2013)'
_diffrn_ambient_temperature 293(2)
_diffrn_measured_fraction_theta_full 0.997
_diffrn_measured_fraction_theta_max 0.994
_diffrn_measurement_device_type 'Rigaku Mercury375R (2x2 bin mode)'
_diffrn_measurement_method 'profile data from \w-scans'
_diffrn_radiation_type MoK\a
_diffrn_radiation_wavelength 0.71073
_diffrn_reflns_av_R_equivalents 0.1280
_diffrn_reflns_av_unetI/netI 0.1681
_diffrn_reflns_Laue_measured_fraction_full 0.997
_diffrn_reflns_Laue_measured_fraction_max 0.994
_diffrn_reflns_limit_h_max 11
_diffrn_reflns_limit_h_min -11
_diffrn_reflns_limit_k_max 12
_diffrn_reflns_limit_k_min -12
_diffrn_reflns_limit_l_max 14
_diffrn_reflns_limit_l_min -14
_diffrn_reflns_number 9373
_diffrn_reflns_point_group_measured_fraction_full 0.997
_diffrn_reflns_point_group_measured_fraction_max 0.994
_diffrn_reflns_theta_full 25.242
_diffrn_reflns_theta_max 26.999
_diffrn_reflns_theta_min 3.063
_diffrn_source 'Sealed Tube'
_exptl_absorpt_coefficient_mu 0.080
_exptl_absorpt_correction_T_max 1.000
_exptl_absorpt_correction_T_min 0.591
_exptl_absorpt_correction_type multi-scan
_exptl_absorpt_process_details 'Jacobson, R. (1998) Private communication'
_exptl_crystal_colour Colorless
_exptl_crystal_density_diffrn 1.247
_exptl_crystal_description Plate
_exptl_crystal_F_000 394
_exptl_crystal_size_max 0.250
_exptl_crystal_size_mid 0.250
_exptl_crystal_size_min 0.100
_refine_diff_density_max 0.348
_refine_diff_density_min -0.355
_refine_diff_density_rms 0.086
_refine_ls_extinction_coef 0.029(6)
_refine_ls_extinction_expression Fc^*^=kFc[1+0.001xFc^2^\l^3^/sin(2\q)]^-1/4^
_refine_ls_extinction_method SHELXL
_refine_ls_goodness_of_fit_ref 0.967
_refine_ls_hydrogen_treatment constr
_refine_ls_matrix_type full
_refine_ls_number_parameters 259
_refine_ls_number_reflns 4291
_refine_ls_number_restraints 0
_refine_ls_restrained_S_all 0.967
_refine_ls_R_factor_all 0.2240
_refine_ls_R_factor_gt 0.0953
_refine_ls_shift/su_max 0.001
_refine_ls_shift/su_mean 0.000
_refine_ls_structure_factor_coef Fsqd
_refine_ls_weighting_details
;
 w=1/[\s^2^(Fo^2^)+(0.1142P)^2^]
 where P=(Fo^2^+2Fc^2^)/3
;
_refine_ls_weighting_scheme calc
_refine_ls_wR_factor_gt 0.2195
_refine_ls_wR_factor_ref 0.2760
_reflns_Friedel_coverage 0.000
_reflns_number_gt 1683
_reflns_number_total 4291
_reflns_threshold_expression 'I > 2\s(I)'
_cod_data_source_file hi5641.cif
_cod_data_source_block TS_ORC_TMP_ACR
_cod_depositor_comments
;
The following automatic conversions were performed:

'_exptl_absorpt_correction_type' value 'Multi-scan' changed to
'multi-scan' according to
/home/data/users/saulius/crontab/automatic-downloads/rss-feeds/IUCr/lib/dictionaries/cif_core.dic
dictionary named 'cif_core.dic' version 2.4.2 from 2011-04-26.

Automatic conversion script
Id: cif_fix_values 4973 2017-02-22 13:04:09Z antanas 
;
_cod_database_code 1545849
_shelx_space_group_comment
;
The symmetry employed for this shelxl refinement is uniquely defined
by the following loop, which should always be used as a source of
symmetry information in preference to the above space-group names.
They are only intended as comments.
;
_shelx_estimated_absorpt_t_min 0.980
_shelx_estimated_absorpt_t_max 0.992
_shelxl_version_number 2013-2

loop_
_space_group_symop_operation_xyz
'x, y, z'
'-x, -y, -z'

loop_
_atom_site_label
_atom_site_type_symbol
_atom_site_fract_x
_atom_site_fract_y
_atom_site_fract_z
_atom_site_U_iso_or_equiv
_atom_site_adp_type
_atom_site_occupancy
_atom_site_site_symmetry_order
_atom_site_calc_flag
_atom_site_refinement_flags_posn
_atom_site_refinement_flags_adp
O1 O 0.1924(3) 0.3176(3) 0.5288(3) 0.0427(9) Uani 1 1 d . .
H1O H 0.2524 0.2566 0.5279 0.064 Uiso 1 1 calc R U
N2 N -0.6554(4) 0.1035(4) 0.8671(3) 0.0349(9) Uani 1 1 d . .
O2 O 0.0956(3) 0.2644(3) 0.9121(3) 0.0431(9) Uani 1 1 d . .
H2O H 0.1699 0.2169 0.8982 0.065 Uiso 1 1 calc R U
C4 C 0.1493(4) 0.2869(4) 0.7207(4) 0.0307(10) Uani 1 1 d . .
H4 H 0.2233 0.2210 0.7106 0.037 Uiso 1 1 calc R U
C23 C -0.5482(5) -0.1214(4) 0.7609(4) 0.0335(10) Uani 1 1 d . .
C18 C -0.6702(4) -0.0291(5) 0.7914(4) 0.0346(11) Uani 1 1 d . .
C12 C -0.3896(4) 0.0711(5) 0.8993(4) 0.0345(11) Uani 1 1 d . .
C24 C -0.4063(5) -0.0647(5) 0.8206(4) 0.0423(12) Uani 1 1 d . .
H24 H -0.3235 -0.1207 0.8059 0.051 Uiso 1 1 calc R U
C2 C 0.0083(4) 0.4502(4) 0.6483(4) 0.0346(10) Uani 1 1 d . .
H2 H -0.0121 0.4921 0.5892 0.041 Uiso 1 1 calc R U
C1 C -0.0695(4) 0.4871(4) 0.7518(4) 0.0314(10) Uani 1 1 d . .
C3 C 0.1177(4) 0.3498(4) 0.6332(4) 0.0306(10) Uani 1 1 d . .
C16 C -0.5016(5) 0.2976(5) 1.0011(4) 0.0443(12) Uani 1 1 d . .
H16 H -0.5845 0.3536 1.0138 0.053 Uiso 1 1 calc R U
C5 C 0.0688(4) 0.3232(4) 0.8248(4) 0.0310(10) Uani 1 1 d . .
C6 C -0.0402(4) 0.4236(4) 0.8391(4) 0.0351(11) Uani 1 1 d . .
H6 H -0.0938 0.4481 0.9080 0.042 Uiso 1 1 calc R U
C17 C -0.5176(4) 0.1556(5) 0.9223(4) 0.0332(10) Uani 1 1 d . .
C19 C -0.8152(5) -0.0832(5) 0.7307(4) 0.0415(12) Uani 1 1 d . .
H19 H -0.8964 -0.0253 0.7469 0.050 Uiso 1 1 calc R U
C22 C -0.5738(5) -0.2610(5) 0.6781(5) 0.0481(13) Uani 1 1 d . .
H22 H -0.4947 -0.3213 0.6595 0.058 Uiso 1 1 calc R U
C20 C -0.8360(5) -0.2154(5) 0.6515(4) 0.0456(12) Uani 1 1 d . .
H20 H -0.9308 -0.2471 0.6131 0.055 Uiso 1 1 calc R U
C21 C -0.7154(5) -0.3071(5) 0.6257(5) 0.0517(14) Uani 1 1 d . .
H21 H -0.7323 -0.3994 0.5727 0.062 Uiso 1 1 calc R U
C13 C -0.2477(5) 0.1333(6) 0.9612(5) 0.0515(14) Uani 1 1 d . .
H13 H -0.1630 0.0798 0.9487 0.062 Uiso 1 1 calc R U
C14 C -0.2360(5) 0.2701(6) 1.0380(5) 0.0544(14) Uani 1 1 d . .
H14 H -0.1435 0.3092 1.0770 0.065 Uiso 1 1 calc R U
C7 C -0.1832(5) 0.6018(5) 0.7701(4) 0.0437(12) Uani 1 1 d . .
H7A H -0.1927 0.6304 0.6994 0.066 Uiso 1 1 calc R U
H7B H -0.1501 0.6813 0.8408 0.066 Uiso 1 1 calc R U
H7C H -0.2784 0.5658 0.7818 0.066 Uiso 1 1 calc R U
C15 C -0.3648(6) 0.3532(5) 1.0585(4) 0.0520(14) Uani 1 1 d . .
H15 H -0.3559 0.4460 1.1115 0.062 Uiso 1 1 calc R U
N1 N 0.3945(3) 0.1024(4) 0.5190(3) 0.0332(9) Uani 1 1 d . .
C9 C 0.3584(4) -0.0295(5) 0.4474(4) 0.0339(11) Uani 1 1 d . .
C10 C 0.5350(4) 0.1342(4) 0.5741(4) 0.0335(11) Uani 1 1 d . .
C8 C 0.2004(4) -0.0630(5) 0.3899(5) 0.0506(14) Uani 1 1 d . .
H8A H 0.1445 0.0212 0.4133 0.076 Uiso 1 1 calc R U
H8B H 0.1546 -0.1325 0.4170 0.076 Uiso 1 1 calc R U
H8C H 0.2013 -0.0989 0.3026 0.076 Uiso 1 1 calc R U
C11 C 0.5713(5) 0.2820(5) 0.6543(4) 0.0471(13) Uani 1 1 d . .
H11A H 0.4863 0.3383 0.6525 0.071 Uiso 1 1 calc R U
H11B H 0.6548 0.3188 0.6258 0.071 Uiso 1 1 calc R U
H11C H 0.5965 0.2845 0.7365 0.071 Uiso 1 1 calc R U

loop_
_atom_site_aniso_label
_atom_site_aniso_U_11
_atom_site_aniso_U_22
_atom_site_aniso_U_33
_atom_site_aniso_U_23
_atom_site_aniso_U_13
_atom_site_aniso_U_12
O1 0.0400(19) 0.051(2) 0.0397(19) 0.0147(17) 0.0202(15) 0.0148(15)
N2 0.0295(19) 0.036(2) 0.038(2) 0.0095(19) 0.0067(16) 0.0037(17)
O2 0.0325(17) 0.058(2) 0.046(2) 0.0240(18) 0.0152(14) 0.0189(15)
C4 0.022(2) 0.031(2) 0.036(2) 0.007(2) 0.0065(18) 0.0043(18)
C23 0.032(2) 0.031(3) 0.037(3) 0.011(2) 0.006(2) 0.003(2)
C18 0.027(2) 0.040(3) 0.037(3) 0.013(2) 0.0029(19) 0.000(2)
C12 0.029(2) 0.037(3) 0.036(3) 0.011(2) 0.0034(19) -0.001(2)
C24 0.027(2) 0.048(3) 0.055(3) 0.021(3) 0.009(2) 0.007(2)
C2 0.030(2) 0.038(3) 0.034(3) 0.010(2) 0.0054(19) 0.004(2)
C1 0.023(2) 0.032(2) 0.038(3) 0.011(2) 0.0035(18) 0.0040(18)
C3 0.022(2) 0.036(2) 0.034(3) 0.011(2) 0.0072(18) -0.0001(19)
C16 0.048(3) 0.043(3) 0.040(3) 0.012(3) 0.004(2) 0.000(2)
C5 0.026(2) 0.035(3) 0.033(2) 0.011(2) 0.0060(18) 0.0027(19)
C6 0.028(2) 0.039(3) 0.035(3) 0.007(2) 0.0078(19) 0.001(2)
C17 0.029(2) 0.040(3) 0.034(3) 0.016(2) 0.0037(19) 0.002(2)
C19 0.028(2) 0.045(3) 0.053(3) 0.020(3) 0.002(2) 0.004(2)
C22 0.043(3) 0.046(3) 0.055(3) 0.015(3) 0.010(2) 0.007(2)
C20 0.036(3) 0.046(3) 0.050(3) 0.012(3) -0.005(2) -0.002(2)
C21 0.053(3) 0.047(3) 0.050(3) 0.011(3) -0.002(3) -0.010(3)
C13 0.027(2) 0.069(4) 0.055(3) 0.020(3) -0.006(2) -0.014(2)
C14 0.035(3) 0.066(4) 0.061(4) 0.023(3) -0.005(2) -0.017(3)
C7 0.038(3) 0.042(3) 0.047(3) 0.008(2) 0.006(2) 0.014(2)
C15 0.061(3) 0.043(3) 0.041(3) 0.004(3) -0.002(3) -0.018(3)
N1 0.0250(19) 0.035(2) 0.036(2) 0.0047(19) 0.0098(16) -0.0012(16)
C9 0.023(2) 0.044(3) 0.032(3) 0.009(2) 0.0086(18) 0.001(2)
C10 0.029(2) 0.028(2) 0.042(3) 0.008(2) 0.013(2) 0.0019(19)
C8 0.024(2) 0.055(3) 0.066(4) 0.011(3) 0.005(2) 0.003(2)
C11 0.042(3) 0.046(3) 0.045(3) 0.003(3) 0.009(2) 0.001(2)

loop_
_atom_type_symbol
_atom_type_description
_atom_type_scat_dispersion_real
_atom_type_scat_dispersion_imag
_atom_type_scat_source
C C 0.0033 0.0016 'International Tables Vol C Tables 4.2.6.8 and 6.1.1.4'
H H 0.0000 0.0000 'International Tables Vol C Tables 4.2.6.8 and 6.1.1.4'
N N 0.0061 0.0033 'International Tables Vol C Tables 4.2.6.8 and 6.1.1.4'
O O 0.0106 0.0060 'International Tables Vol C Tables 4.2.6.8 and 6.1.1.4'

loop_
_geom_angle_atom_site_label_1
_geom_angle_atom_site_label_2
_geom_angle_atom_site_label_3
_geom_angle
_geom_angle_site_symmetry_1
_geom_angle_site_symmetry_3
C3 O1 H1O 109.5 . .
C18 N2 C17 119.0(4) . .
C5 O2 H2O 109.5 . .
C3 C4 C5 119.5(4) . .
C3 C4 H4 120.2 . .
C5 C4 H4 120.2 . .
C24 C23 C22 124.0(4) . .
C24 C23 C18 115.8(4) . .
C22 C23 C18 120.2(4) . .
N2 C18 C23 123.9(4) . .
N2 C18 C19 119.0(4) . .
C23 C18 C19 117.0(4) . .
C24 C12 C17 119.1(4) . .
C24 C12 C13 122.8(4) . .
C17 C12 C13 118.0(4) . .
C12 C24 C23 120.9(4) . .
C12 C24 H24 119.6 . .
C23 C24 H24 119.6 . .
C1 C2 C3 119.5(4) . .
C1 C2 H2 120.2 . .
C3 C2 H2 120.2 . .
C2 C1 C6 120.2(4) . .
C2 C1 C7 119.0(4) . .
C6 C1 C7 120.7(4) . .
O1 C3 C4 122.1(4) . .
O1 C3 C2 117.2(4) . .
C4 C3 C2 120.7(4) . .
C15 C16 C17 120.4(5) . .
C15 C16 H16 119.8 . .
C17 C16 H16 119.8 . .
O2 C5 C6 119.1(4) . .
O2 C5 C4 121.5(4) . .
C6 C5 C4 119.4(4) . .
C1 C6 C5 120.6(4) . .
C1 C6 H6 119.7 . .
C5 C6 H6 119.7 . .
N2 C17 C16 118.9(4) . .
N2 C17 C12 121.2(4) . .
C16 C17 C12 119.9(4) . .
C20 C19 C18 121.5(4) . .
C20 C19 H19 119.2 . .
C18 C19 H19 119.2 . .
C21 C22 C23 119.9(5) . .
C21 C22 H22 120.1 . .
C23 C22 H22 120.1 . .
C19 C20 C21 120.8(4) . .
C19 C20 H20 119.6 . .
C21 C20 H20 119.6 . .
C22 C21 C20 120.5(5) . .
C22 C21 H21 119.7 . .
C20 C21 H21 119.7 . .
C14 C13 C12 120.8(5) . .
C14 C13 H13 119.6 . .
C12 C13 H13 119.6 . .
C13 C14 C15 120.3(5) . .
C13 C14 H14 119.9 . .
C15 C14 H14 119.9 . .
C1 C7 H7A 109.5 . .
C1 C7 H7B 109.5 . .
H7A C7 H7B 109.5 . .
C1 C7 H7C 109.5 . .
H7A C7 H7C 109.5 . .
H7B C7 H7C 109.5 . .
C16 C15 C14 120.6(5) . .
C16 C15 H15 119.7 . .
C14 C15 H15 119.7 . .
C9 N1 C10 119.1(4) . .
N1 C9 C10 120.9(4) . 2_656
N1 C9 C8 118.0(4) . .
C10 C9 C8 121.1(4) 2_656 .
N1 C10 C9 120.0(4) . 2_656
N1 C10 C11 117.7(4) . .
C9 C10 C11 122.2(4) 2_656 .
C9 C8 H8A 109.5 . .
C9 C8 H8B 109.5 . .
H8A C8 H8B 109.5 . .
C9 C8 H8C 109.5 . .
H8A C8 H8C 109.5 . .
H8B C8 H8C 109.5 . .
C10 C11 H11A 109.5 . .
C10 C11 H11B 109.5 . .
H11A C11 H11B 109.5 . .
C10 C11 H11C 109.5 . .
H11A C11 H11C 109.5 . .
H11B C11 H11C 109.5 . .

loop_
_geom_bond_atom_site_label_1
_geom_bond_atom_site_label_2
_geom_bond_distance
_geom_bond_site_symmetry_2
O1 C3 1.379(5) .
O1 H1O 0.8200 .
N2 C18 1.329(5) .
N2 C17 1.362(5) .
O2 C5 1.349(5) .
O2 H2O 0.8200 .
C4 C3 1.386(6) .
C4 C5 1.404(5) .
C4 H4 0.9300 .
C23 C24 1.418(6) .
C23 C22 1.418(6) .
C23 C18 1.432(6) .
C18 C19 1.440(6) .
C12 C24 1.366(6) .
C12 C17 1.426(6) .
C12 C13 1.438(6) .
C24 H24 0.9300 .
C2 C1 1.384(6) .
C2 C3 1.397(6) .
C2 H2 0.9300 .
C1 C6 1.386(6) .
C1 C7 1.523(5) .
C16 C15 1.369(6) .
C16 C17 1.415(6) .
C16 H16 0.9300 .
C5 C6 1.394(5) .
C6 H6 0.9300 .
C19 C20 1.343(6) .
C19 H19 0.9300 .
C22 C21 1.371(6) .
C22 H22 0.9300 .
C20 C21 1.415(6) .
C20 H20 0.9300 .
C21 H21 0.9300 .
C13 C14 1.366(7) .
C13 H13 0.9300 .
C14 C15 1.422(7) .
C14 H14 0.9300 .
C7 H7A 0.9600 .
C7 H7B 0.9600 .
C7 H7C 0.9600 .
C15 H15 0.9300 .
N1 C9 1.331(5) .
N1 C10 1.353(5) .
C9 C10 1.405(6) 2_656
C9 C8 1.505(6) .
C10 C9 1.405(6) 2_656
C10 C11 1.485(6) .
C8 H8A 0.9600 .
C8 H8B 0.9600 .
C8 H8C 0.9600 .
C11 H11A 0.9600 .
C11 H11B 0.9600 .
C11 H11C 0.9600 .

loop_
_geom_hbond_atom_site_label_D
_geom_hbond_atom_site_label_H
_geom_hbond_atom_site_label_A
_geom_hbond_distance_DH
_geom_hbond_distance_HA
_geom_hbond_distance_DA
_geom_hbond_angle_DHA
_geom_hbond_site_symmetry_A
C4 H4 N2 0.93 2.67 3.340(5) 129.9 1_655
